data_7151392
loop_
_publ_author_name
'Fukuda, Hisatane'
'Amimoto, Kiichi'
'Koyama, Hiroyuki'
'Kawato, Toshio'

_publ_section_title
;
 Crystalline photochromism of N-salicylidene-2,6-dialkylanilines:
 advantage of 2,6-dialkyl substituents of aniline for preparation of
 photochromic Schiff base crystals
;
_journal_issue 9
_journal_name_full 'Organic &amp;  Biomolecular Chemistry'
_journal_page_first 1578
_journal_paper_doi 10.1039/b212295b
_journal_volume 1
_journal_year 2003
_chemical_compound_source 'synthesis as described'
_chemical_formula_moiety 'C13 H9 Cl2 N1 O1'
_chemical_formula_sum 'C13 H9 Cl2 N O'
_chemical_formula_weight 266.11
_chemical_melting_point 379
_chemical_name_systematic
;
N-3,5-dichlorosalicylideneaniline
;
_space_group_IT_number 14
_symmetry_cell_setting monoclinic
_symmetry_Int_Tables_number 14
_symmetry_space_group_name_Hall '-P 2yn'
_symmetry_space_group_name_H-M 'P 1 21/n 1'
_atom_sites_solution_hydrogens geom
_atom_sites_solution_primary direct
_atom_sites_solution_secondary difmap
_audit_conform_dict_location ftp://ftp.iucr.org/pub/cif_core.dic
_audit_conform_dict_name cif_core.dic
_audit_conform_dict_version 2.2
_audit_creation_date 2002-12-07T08:03:40-00:00
_audit_creation_method 'WinGX routine CIF_UPDATE'
_cell_angle_alpha 90
_cell_angle_beta 94.7150(10)
_cell_angle_gamma 90
_cell_formula_units_Z 4
_cell_length_a 4.5249(2)
_cell_length_b 19.1440(9)
_cell_length_c 13.5302(4)
_cell_measurement_reflns_used 0
_cell_measurement_temperature 293(2)
_cell_measurement_theta_max 0
_cell_measurement_theta_min 0
_cell_measurement_wavelength 0.71073
_cell_volume 1168.08(8)
_computing_cell_refinement 'Rigaku RAXIS-IV'
_computing_data_collection 'Rigaku RAXIS-IV'
_computing_data_reduction 'Rigaku RAXIS-IV'
_computing_molecular_graphics 'Ortep-3 for Windows (Farrugia, 1997)'
_computing_publication_material 'WinGX publication routines (Farrugia, 1999)'
_computing_structure_refinement 'SHELXL-97 (Sheldrick, 1997)'
_computing_structure_solution 'SHELXS-97 (Sheldrick, 1997)'
_diffrn_ambient_temperature 293(2)
_diffrn_measured_fraction_theta_full 0.98
_diffrn_measured_fraction_theta_max 0.98
_diffrn_radiation_monochromator graphite
_diffrn_radiation_probe x-ray
_diffrn_radiation_type MoK\a
_diffrn_radiation_wavelength 0.71069
_diffrn_reflns_av_R_equivalents 0.0369
_diffrn_reflns_av_unetI/netI 0.0242
_diffrn_reflns_limit_h_max 5
_diffrn_reflns_limit_h_min -5
_diffrn_reflns_limit_k_max 24
_diffrn_reflns_limit_k_min -24
_diffrn_reflns_limit_l_max 17
_diffrn_reflns_limit_l_min -17
_diffrn_reflns_number 9823
_diffrn_reflns_theta_full 27.48
_diffrn_reflns_theta_max 27.48
_diffrn_reflns_theta_min 1.85
_exptl_absorpt_coefficient_mu 0.535
_exptl_absorpt_correction_type none
_exptl_crystal_colour orange
_exptl_crystal_density_diffrn 1.513
_exptl_crystal_density_method 'not measured'
_exptl_crystal_description needle
_exptl_crystal_F_000 544
_exptl_crystal_size_max 0.3
_exptl_crystal_size_mid 0.1
_exptl_crystal_size_min 0.1
_refine_diff_density_max 1.83
_refine_diff_density_min -0.694
_refine_diff_density_rms 0.184
_refine_ls_extinction_coef 0.012(4)
_refine_ls_extinction_expression Fc^*^=kFc[1+0.001xFc^2^\l^3^/sin(2\q)]^-1/4^
_refine_ls_extinction_method SHELXL
_refine_ls_goodness_of_fit_ref 1.17
_refine_ls_hydrogen_treatment mixed
_refine_ls_matrix_type full
_refine_ls_number_parameters 179
_refine_ls_number_reflns 2616
_refine_ls_number_restraints 6
_refine_ls_restrained_S_all 1.169
_refine_ls_R_factor_all 0.1217
_refine_ls_R_factor_gt 0.1115
_refine_ls_shift/su_max 0
_refine_ls_shift/su_mean 0
_refine_ls_structure_factor_coef Fsqd
_refine_ls_weighting_details 'calc w=1/[\s^2^(Fo^2^)+(0.0815P)^2^+18.9372P] where P=(Fo^2^+2Fc^2^)/3'
_refine_ls_weighting_scheme calc
_refine_ls_wR_factor_gt 0.3221
_refine_ls_wR_factor_ref 0.3322
_reflns_number_gt 2297
_reflns_number_total 2616
_reflns_threshold_expression >2sigma(I)
_cod_data_source_file b212295b.txt
_cod_data_source_block 1a
_cod_original_sg_symbol_H-M P21/n
_cod_database_code 7151392

loop_
_symmetry_equiv_pos_as_xyz
'x, y, z'
'-x+1/2, y+1/2, -z+1/2'
'-x, -y, -z'
'x-1/2, -y-1/2, z-1/2'

loop_
_atom_site_label
_atom_site_type_symbol
_atom_site_fract_x
_atom_site_fract_y
_atom_site_fract_z
_atom_site_U_iso_or_equiv
_atom_site_adp_type
_atom_site_occupancy
_atom_site_symmetry_multiplicity
_atom_site_calc_flag
_atom_site_refinement_flags
_atom_site_disorder_assembly
_atom_site_disorder_group
C1 C -0.2821(17) 0.2392(4) 0.1845(6) 0.0276(16) Uani 1 1 d D . .
C2 C -0.1611(16) 0.2259(4) 0.2809(5) 0.0254(15) Uani 1 1 d D . .
C3 C 0.0521(16) 0.1719(4) 0.2960(6) 0.0261(15) Uani 1 1 d D . .
C4 C 0.1419(17) 0.1340(4) 0.2170(6) 0.0287(16) Uani 1 1 d D . .
C5 C 0.0221(17) 0.1478(4) 0.1211(6) 0.0292(16) Uani 1 1 d D . .
C6 C -0.1901(18) 0.1999(4) 0.1051(6) 0.0295(17) Uani 1 1 d D . .
C7 C -0.5066(18) 0.2931(4) 0.1649(6) 0.0287(16) Uani 1 1 d . . .
C8 C -0.8099(16) 0.3836(4) 0.2164(6) 0.0257(15) Uani 1 1 d D . .
C9 C -0.9142(17) 0.4143(4) 0.3004(6) 0.0289(16) Uani 1 1 d D . .
C10 C -1.125(2) 0.4681(4) 0.2891(7) 0.0353(18) Uani 1 1 d D . .
C11 C -1.2320(19) 0.4905(4) 0.1963(7) 0.0340(18) Uani 1 1 d D . .
C12 C -1.1215(19) 0.4602(4) 0.1124(7) 0.0338(18) Uani 1 1 d D . .
C13 C -0.9146(18) 0.4079(4) 0.1223(6) 0.0317(17) Uani 1 1 d D . .
Cl1 Cl 0.1935(5) 0.15241(11) 0.41464(15) 0.0375(6) Uani 1 1 d . . .
Cl2 Cl 0.1375(6) 0.09940(12) 0.02395(16) 0.0428(7) Uani 1 1 d . . .
O1 O -0.2340(14) 0.2623(3) 0.3597(4) 0.0351(14) Uani 1 1 d . . .
N1 N -0.5939(14) 0.3301(3) 0.2345(5) 0.0279(14) Uani 1 1 d . . .
H1 H -0.39(3) 0.297(8) 0.330(11) 0.10(5) Uiso 1 1 d . . .
H2 H 0.303(18) 0.098(4) 0.227(6) 0.02(2) Uiso 1 1 d . . .
H3 H -0.2724 0.209 0.0393 0.036 Uiso 1 1 d . . .
H4 H -0.5886 0.3008 0.0989 0.035 Uiso 1 1 d . . .
H5 H -0.830(17) 0.400(4) 0.369(6) 0.019(19) Uiso 1 1 d . . .
H6 H -1.16(2) 0.485(6) 0.354(8) 0.06(3) Uiso 1 1 d . . .
H7 H -1.37(2) 0.524(5) 0.188(7) 0.03(2) Uiso 1 1 d . . .
H8 H -1.20(2) 0.481(5) 0.050(7) 0.04(3) Uiso 1 1 d . . .
H9 H -0.8415 0.388 0.0646 0.038 Uiso 1 1 d . . .

loop_
_atom_site_aniso_label
_atom_site_aniso_U_11
_atom_site_aniso_U_22
_atom_site_aniso_U_33
_atom_site_aniso_U_23
_atom_site_aniso_U_13
_atom_site_aniso_U_12
C1 0.027(4) 0.024(3) 0.031(4) 0.000(3) -0.001(3) 0.000(3)
C2 0.028(4) 0.024(3) 0.026(4) 0.001(3) 0.008(3) -0.004(3)
C3 0.025(4) 0.025(4) 0.028(4) 0.004(3) 0.000(3) -0.002(3)
C4 0.028(4) 0.022(3) 0.035(4) 0.005(3) -0.003(3) -0.003(3)
C5 0.030(4) 0.029(4) 0.030(4) -0.002(3) 0.007(3) 0.000(3)
C6 0.031(4) 0.030(4) 0.026(4) 0.005(3) 0.000(3) -0.004(3)
C7 0.029(4) 0.027(4) 0.030(4) 0.004(3) 0.002(3) -0.003(3)
C8 0.021(3) 0.023(3) 0.033(4) 0.001(3) 0.001(3) -0.004(3)
C9 0.029(4) 0.028(4) 0.030(4) -0.002(3) 0.008(3) -0.006(3)
C10 0.039(5) 0.031(4) 0.037(4) -0.003(3) 0.007(4) -0.004(3)
C11 0.030(4) 0.025(4) 0.047(5) 0.002(3) 0.003(4) 0.000(3)
C12 0.032(4) 0.031(4) 0.039(5) 0.003(3) 0.002(4) -0.001(3)
C13 0.030(4) 0.032(4) 0.033(4) -0.001(3) 0.001(3) 0.002(3)
Cl1 0.0458(12) 0.0368(11) 0.0286(10) 0.0033(8) -0.0046(8) 0.0055(9)
Cl2 0.0532(14) 0.0423(12) 0.0329(11) -0.0080(9) 0.0040(9) 0.0123(10)
O1 0.045(3) 0.035(3) 0.025(3) -0.002(2) 0.001(3) 0.005(3)
N1 0.025(3) 0.027(3) 0.031(3) -0.002(3) 0.001(3) -0.001(2)

loop_
_atom_type_symbol
_atom_type_description
_atom_type_scat_dispersion_real
_atom_type_scat_dispersion_imag
_atom_type_scat_source
C C 0.0033 0.0016 'International Tables Vol C Tables 4.2.6.8 and 6.1.1.4'
H H 0 0 'International Tables Vol C Tables 4.2.6.8 and 6.1.1.4'
Cl Cl 0.1484 0.1585 'International Tables Vol C Tables 4.2.6.8 and 6.1.1.4'
O O 0.0106 0.006 'International Tables Vol C Tables 4.2.6.8 and 6.1.1.4'
N N 0.0061 0.0033 'International Tables Vol C Tables 4.2.6.8 and 6.1.1.4'

loop_
_geom_angle_atom_site_label_1
_geom_angle_atom_site_label_2
_geom_angle_atom_site_label_3
_geom_angle
_geom_angle_site_symmetry_1
_geom_angle_site_symmetry_3
_geom_angle_publ_flag
C2 C1 C6 120.0(7) . . ?
C2 C1 C7 120.9(7) . . ?
C6 C1 C7 119.1(7) . . ?
O1 C2 C1 123.1(7) . . ?
O1 C2 C3 118.3(7) . . ?
C1 C2 C3 118.5(7) . . ?
C4 C3 C2 120.8(7) . . ?
C4 C3 Cl1 119.9(6) . . ?
C2 C3 Cl1 119.3(6) . . ?
C3 C4 C5 120.4(7) . . ?
C3 C4 H2 121(5) . . ?
C5 C4 H2 119(5) . . ?
C6 C5 C4 119.6(7) . . ?
C6 C5 Cl2 121.0(6) . . ?
C4 C5 Cl2 119.4(6) . . ?
C5 C6 C1 120.7(7) . . ?
C5 C6 H3 119.4(8) . . ?
C1 C6 H3 119.9(8) . . ?
N1 C7 C1 121.0(7) . . ?
N1 C7 H4 119.4(8) . . ?
C1 C7 H4 119.6(8) . . ?
C9 C8 C13 119.2(7) . . ?
C9 C8 N1 115.9(7) . . ?
C13 C8 N1 124.9(7) . . ?
C8 C9 C10 119.6(8) . . ?
C8 C9 H5 120(5) . . ?
C10 C9 H5 120(4) . . ?
C11 C10 C9 120.8(8) . . ?
C11 C10 H6 131(7) . . ?
C9 C10 H6 108(7) . . ?
C10 C11 C12 119.2(8) . . ?
C10 C11 H7 121(6) . . ?
C12 C11 H7 119(6) . . ?
C13 C12 C11 120.6(8) . . ?
C13 C12 H8 125(6) . . ?
C11 C12 H8 115(6) . . ?
C12 C13 C8 120.6(8) . . ?
C12 C13 H9 119.6(8) . . ?
C8 C13 H9 119.8(8) . . ?
C2 O1 H1 104(8) . . ?
C7 N1 C8 121.7(7) . . ?

loop_
_geom_bond_atom_site_label_1
_geom_bond_atom_site_label_2
_geom_bond_distance
_geom_bond_site_symmetry_2
_geom_bond_publ_flag
C1 C2 1.395(11) . ?
C1 C6 1.404(11) . ?
C1 C7 1.457(11) . ?
C2 O1 1.337(9) . ?
C2 C3 1.418(10) . ?
C3 C4 1.379(11) . ?
C3 Cl1 1.720(8) . ?
C4 C5 1.390(11) . ?
C4 H2 1.00(8) . ?
C5 C6 1.389(11) . ?
C5 Cl2 1.724(8) . ?
C6 H3 0.952(8) . ?
C7 N1 1.268(10) . ?
C7 H4 0.950(8) . ?
C8 C9 1.396(11) . ?
C8 C13 1.402(11) . ?
C8 N1 1.424(9) . ?
C9 C10 1.403(12) . ?
C9 H5 1.02(8) . ?
C10 C11 1.377(13) . ?
C10 H6 0.95(11) . ?
C11 C12 1.403(12) . ?
C11 H7 0.89(9) . ?
C12 C13 1.369(11) . ?
C12 H8 0.97(10) . ?
C13 H9 0.952(8) . ?
O1 H1 1.03(16) . ?

loop_
_geom_torsion_atom_site_label_1
_geom_torsion_atom_site_label_2
_geom_torsion_atom_site_label_3
_geom_torsion_atom_site_label_4
_geom_torsion
_geom_torsion_site_symmetry_1
_geom_torsion_site_symmetry_2
_geom_torsion_site_symmetry_3
_geom_torsion_site_symmetry_4
_geom_torsion_publ_flag
C6 C1 C2 O1 178.6(7) . . . . ?
C7 C1 C2 O1 -2.2(10) . . . . ?
C6 C1 C2 C3 -0.6(9) . . . . ?
C7 C1 C2 C3 178.7(7) . . . . ?
O1 C2 C3 C4 -178.2(7) . . . . ?
C1 C2 C3 C4 1.0(9) . . . . ?
O1 C2 C3 Cl1 3.2(8) . . . . ?
C1 C2 C3 Cl1 -177.6(5) . . . . ?
C2 C3 C4 C5 -0.6(11) . . . . ?
Cl1 C3 C4 C5 177.9(6) . . . . ?
C3 C4 C5 C6 -0.3(12) . . . . ?
C3 C4 C5 Cl2 -179.8(6) . . . . ?
C4 C5 C6 C1 0.8(12) . . . . ?
Cl2 C5 C6 C1 -179.8(6) . . . . ?
C2 C1 C6 C5 -0.3(11) . . . . ?
C7 C1 C6 C5 -179.6(7) . . . . ?
C2 C1 C7 N1 1.3(11) . . . . ?
C6 C1 C7 N1 -179.5(7) . . . . ?
C13 C8 C9 C10 1.1(9) . . . . ?
N1 C8 C9 C10 179.3(7) . . . . ?
C8 C9 C10 C11 0.5(10) . . . . ?
C9 C10 C11 C12 -1.7(12) . . . . ?
C10 C11 C12 C13 1.4(12) . . . . ?
C11 C12 C13 C8 0.2(12) . . . . ?
C9 C8 C13 C12 -1.5(11) . . . . ?
N1 C8 C13 C12 -179.5(7) . . . . ?
C1 C7 N1 C8 179.1(7) . . . . ?
C9 C8 N1 C7 172.1(7) . . . . ?
C13 C8 N1 C7 -9.8(11) . . . . ?

loop_
_cod_related_entry_id
_cod_related_entry_database
_cod_related_entry_code
1 ChemSpider 12624774
